data_1504771
loop_
_publ_author_name
'Wang, Changsheng'
'Batsanov, Andrei S.'
'West, Kara'
'Bryce, Martin R.'

_publ_section_title
;
 Synthesis and crystal structures of isolable terminal aryl hexatriyne and
 octatetrayne derivatives: Ar-(C triple bond C)nH (n = 3, 4).
;
_journal_issue 14
_journal_name_full 'Organic letters'
_journal_page_first 3069
_journal_page_last 3072
_journal_paper_doi 10.1021/ol801121p
_journal_volume 10
_journal_year 2008
_chemical_formula_moiety 'C34 H29 N'
_chemical_formula_sum 'C34 H29 N'
_chemical_formula_weight 451.58
_chemical_name_systematic ' 3,6-di-(tert-butyl)-9-{4-(octatetraynyl)phenyl}carbazole '
_space_group_IT_number 14
_symmetry_cell_setting monoclinic
_symmetry_space_group_name_Hall '-P 2ybc'
_symmetry_space_group_name_H-M 'P 1 21/c 1'
_atom_sites_solution_hydrogens difmap
_atom_sites_solution_primary direct
_atom_sites_solution_secondary difmap
_audit_creation_method SHELXL-97
_cell_angle_alpha 90.00
_cell_angle_beta 98.48(5)
_cell_angle_gamma 90.00
_cell_formula_units_Z 4
_cell_length_a 21.065(3)
_cell_length_b 5.6665(8)
_cell_length_c 22.090(4)
_cell_measurement_reflns_used 1390
_cell_measurement_temperature 120(2)
_cell_measurement_theta_max 25.02
_cell_measurement_theta_min 2.23
_cell_volume 2607.9(8)
_computing_cell_refinement 'SAINT version 7.46A (Bruker, 2007)'
_computing_data_collection 'SMART version 5.625 (Bruker, 2001)'
_computing_data_reduction 'SAINT version 7.46A (Bruker, 2007)'
_computing_molecular_graphics 'SHELXTL version 6.14 (Bruker, 2003)'
_computing_publication_material 'SHELXTL version 6.14 (Bruker, 2003)'
_computing_structure_refinement 'SHELXTL version 6.14 (Bruker, 2003)'
_computing_structure_solution 'SHELXTL version 6.14 (Bruker, 2003)'
_diffrn_ambient_temperature 120(2)
_diffrn_detector_area_resol_mean 5.6
_diffrn_measured_fraction_theta_full 0.995
_diffrn_measured_fraction_theta_max 0.995
_diffrn_measurement_device_type 'Bruker SMARt 6K CCD area detector'
_diffrn_measurement_method '\w scans'
_diffrn_radiation_monochromator graphite
_diffrn_radiation_source 'fine-focus sealed tube'
_diffrn_radiation_type MoK\a
_diffrn_radiation_wavelength 0.71073
_diffrn_reflns_av_R_equivalents 0.1266
_diffrn_reflns_av_sigmaI/netI 0.1601
_diffrn_reflns_limit_h_max 25
_diffrn_reflns_limit_h_min -23
_diffrn_reflns_limit_k_max 6
_diffrn_reflns_limit_k_min -5
_diffrn_reflns_limit_l_max 25
_diffrn_reflns_limit_l_min -26
_diffrn_reflns_number 13239
_diffrn_reflns_theta_full 25.02
_diffrn_reflns_theta_max 25.02
_diffrn_reflns_theta_min 1.86
_diffrn_standards_number 0
_exptl_absorpt_coefficient_mu 0.066
_exptl_absorpt_correction_type none
_exptl_crystal_colour 'light brown'
_exptl_crystal_density_diffrn 1.150
_exptl_crystal_density_method 'not measured'
_exptl_crystal_description plate
_exptl_crystal_F_000 960
_exptl_crystal_size_max 0.28
_exptl_crystal_size_mid 0.11
_exptl_crystal_size_min 0.02
_refine_diff_density_max 0.175
_refine_diff_density_min -0.213
_refine_diff_density_rms 0.043
_refine_ls_extinction_method none
_refine_ls_goodness_of_fit_ref 0.895
_refine_ls_hydrogen_treatment constr
_refine_ls_matrix_type full
_refine_ls_number_parameters 328
_refine_ls_number_reflns 4588
_refine_ls_number_restraints 0
_refine_ls_restrained_S_all 0.895
_refine_ls_R_factor_all 0.1624
_refine_ls_R_factor_gt 0.0604
_refine_ls_shift/su_max 0.000
_refine_ls_shift/su_mean 0.000
_refine_ls_structure_factor_coef Fsqd
_refine_ls_weighting_details 'calc w=1/[\s^2^(Fo^2^)+(0.0159P)^2^] where P=(Fo^2^+2Fc^2^)/3'
_refine_ls_weighting_scheme calc
_refine_ls_wR_factor_gt 0.0840
_refine_ls_wR_factor_ref 0.1045
_reflns_number_gt 2068
_reflns_number_total 4588
_reflns_threshold_expression I>2\s(I)
_cod_data_source_file ol801121p-file002.cif
_cod_data_source_block 7
_cod_depositor_comments
;
The following automatic conversions were performed:

'_symmetry_cell_setting' value 'Monoclinic' changed to 'monoclinic'
according to /home/saulius/struct/CIF-dictionaries/cif_core.dic
dictionary named 'cif_core.dic' version 2.4.1 from 2010-06-29.

Automatic conversion script
Id: cif_fix_values 1715 2011-07-08 13:25:40Z adriana 
;
_cod_original_cell_volume 2607.9(7)
_cod_original_sg_symbol_H-M 'P 21/c'
_cod_database_code 1504771

loop_
_symmetry_equiv_pos_as_xyz
'x, y, z'
'-x, y+1/2, -z+1/2'
'-x, -y, -z'
'x, -y-1/2, z-1/2'

loop_
_atom_site_label
_atom_site_type_symbol
_atom_site_fract_x
_atom_site_fract_y
_atom_site_fract_z
_atom_site_U_iso_or_equiv
_atom_site_adp_type
_atom_site_occupancy
_atom_site_symmetry_multiplicity
_atom_site_calc_flag
_atom_site_refinement_flags
N N 0.22644(11) 0.1266(4) 0.34675(10) 0.0282(7) Uani 1 1 d .
C1 C 0.28914(14) 0.1543(6) 0.25785(13) 0.0357(9) Uani 1 1 d .
H1 H 0.3208 0.0410 0.2729 0.043 Uiso 1 1 d R
C2 C 0.29064(14) 0.2681(6) 0.20279(13) 0.0371(9) Uani 1 1 d .
H2 H 0.3238 0.2288 0.1798 0.045 Uiso 1 1 d R
C3 C 0.24508(14) 0.4394(5) 0.17884(13) 0.0298(8) Uani 1 1 d .
C4 C 0.19669(13) 0.4939(5) 0.21229(12) 0.0288(8) Uani 1 1 d .
H4 H 0.1653 0.6079 0.1972 0.035 Uiso 1 1 d R
C5 C 0.09667(13) 0.5441(5) 0.31665(12) 0.0258(8) Uani 1 1 d .
H5 H 0.0824 0.6527 0.2848 0.031 Uiso 1 1 d R
C6 C 0.06485(13) 0.5298(5) 0.36782(13) 0.0254(8) Uani 1 1 d .
C7 C 0.08882(13) 0.3733(5) 0.41425(13) 0.0290(8) Uani 1 1 d .
H7 H 0.0682 0.3668 0.4496 0.035 Uiso 1 1 d R
C8 C 0.14140(13) 0.2265(5) 0.41208(13) 0.0269(8) Uani 1 1 d .
H8 H 0.1562 0.1206 0.4444 0.032 Uiso 1 1 d R
C9 C 0.17127(13) 0.2410(5) 0.35964(12) 0.0262(8) Uani 1 1 d .
C10 C 0.14970(13) 0.3998(5) 0.31270(12) 0.0253(8) Uani 1 1 d .
C11 C 0.19343(14) 0.3829(5) 0.26814(12) 0.0278(8) Uani 1 1 d .
C12 C 0.23973(14) 0.2148(6) 0.29041(13) 0.0289(8) Uani 1 1 d .
C13 C 0.00481(13) 0.6772(6) 0.37238(13) 0.0292(8) Uani 1 1 d .
C14 C -0.05359(13) 0.5104(6) 0.36345(15) 0.0495(10) Uani 1 1 d .
H141 H -0.0575 0.4361 0.3231 0.065(6) Uiso 1 1 d R
H142 H -0.0925 0.6010 0.3666 0.065(6) Uiso 1 1 d R
H143 H -0.0479 0.3884 0.3951 0.065(6) Uiso 1 1 d R
C15 C -0.00597(13) 0.8712(5) 0.32441(12) 0.0359(9) Uani 1 1 d .
H151 H -0.0115 0.8014 0.2834 0.047(6) Uiso 1 1 d R
H152 H 0.0312 0.9771 0.3294 0.047(6) Uiso 1 1 d R
H153 H -0.0446 0.9605 0.3297 0.047(6) Uiso 1 1 d R
C16 C 0.00918(14) 0.7918(5) 0.43575(12) 0.0387(9) Uani 1 1 d .
H161 H 0.0131 0.6691 0.4673 0.039(5) Uiso 1 1 d R
H162 H -0.0296 0.8852 0.4378 0.039(5) Uiso 1 1 d R
H163 H 0.0469 0.8948 0.4426 0.039(5) Uiso 1 1 d R
C17 C 0.25189(15) 0.5536(6) 0.11723(13) 0.0315(8) Uani 1 1 d .
C18 C 0.19729(14) 0.7272(6) 0.09630(13) 0.0418(9) Uani 1 1 d .
H181 H 0.1560 0.6446 0.0922 0.042(5) Uiso 1 1 d R
H182 H 0.2031 0.7954 0.0568 0.042(5) Uiso 1 1 d R
H183 H 0.1979 0.8532 0.1267 0.042(5) Uiso 1 1 d R
C19 C 0.25291(14) 0.3656(6) 0.06783(12) 0.0407(9) Uani 1 1 d .
H191 H 0.2121 0.2800 0.0619 0.055(6) Uiso 1 1 d R
H192 H 0.2881 0.2551 0.0805 0.055(6) Uiso 1 1 d R
H193 H 0.2593 0.4414 0.0294 0.055(6) Uiso 1 1 d R
C20 C 0.31545(14) 0.6923(6) 0.12441(13) 0.0422(10) Uani 1 1 d .
H201 H 0.3155 0.8115 0.1565 0.051(6) Uiso 1 1 d R
H202 H 0.3198 0.7699 0.0857 0.051(6) Uiso 1 1 d R
H203 H 0.3514 0.5836 0.1356 0.051(6) Uiso 1 1 d R
C21 C 0.26521(14) -0.0348(6) 0.38453(12) 0.0276(8) Uani 1 1 d .
C22 C 0.23803(13) -0.2276(6) 0.40985(12) 0.0286(8) Uani 1 1 d .
H22 H 0.1928 -0.2485 0.4031 0.034 Uiso 1 1 d R
C23 C 0.27671(14) -0.3867(5) 0.44525(13) 0.0298(8) Uani 1 1 d .
H23 H 0.2578 -0.5185 0.4622 0.036 Uiso 1 1 d R
C24 C 0.34319(14) -0.3587(6) 0.45612(13) 0.0314(8) Uani 1 1 d .
C25 C 0.36931(14) -0.1630(6) 0.43091(13) 0.0356(9) Uani 1 1 d .
H25 H 0.4145 -0.1421 0.4376 0.043 Uiso 1 1 d R
C26 C 0.33146(14) -0.0021(6) 0.39629(13) 0.0358(9) Uani 1 1 d .
H26 H 0.3503 0.1324 0.3805 0.043 Uiso 1 1 d R
C27 C 0.38274(15) -0.5257(6) 0.49275(14) 0.0354(9) Uani 1 1 d .
C28 C 0.41302(15) -0.6740(7) 0.52323(14) 0.0368(9) Uani 1 1 d .
C29 C 0.44494(15) -0.8503(7) 0.55729(15) 0.0412(10) Uani 1 1 d .
C30 C 0.47051(15) -1.0135(7) 0.58713(15) 0.0425(10) Uani 1 1 d .
C31 C 0.49844(15) -1.1947(7) 0.62224(15) 0.0443(10) Uani 1 1 d .
C32 C 0.52087(16) -1.3549(7) 0.65348(16) 0.0472(10) Uani 1 1 d .
C33 C 0.54459(18) -1.5380(8) 0.69093(17) 0.0578(12) Uani 1 1 d .
C34 C 0.56291(19) -1.6969(8) 0.72314(17) 0.0803(16) Uani 1 1 d .
H34 H 0.5777 -1.8252 0.7491 0.096 Uiso 1 1 calc R

loop_
_atom_site_aniso_label
_atom_site_aniso_U_11
_atom_site_aniso_U_22
_atom_site_aniso_U_33
_atom_site_aniso_U_23
_atom_site_aniso_U_13
_atom_site_aniso_U_12
N 0.0269(15) 0.0398(19) 0.0185(14) 0.0021(13) 0.0051(12) 0.0049(13)
C1 0.034(2) 0.046(2) 0.0285(19) 0.0015(17) 0.0098(16) 0.0080(17)
C2 0.039(2) 0.049(3) 0.0264(19) 0.0003(18) 0.0161(17) 0.0086(18)
C3 0.035(2) 0.031(2) 0.0243(18) -0.0027(15) 0.0048(16) 0.0005(15)
C4 0.0254(18) 0.035(2) 0.0263(18) -0.0027(16) 0.0030(15) 0.0015(15)
C5 0.0249(18) 0.030(2) 0.0216(18) -0.0012(15) 0.0007(14) -0.0010(15)
C6 0.0272(18) 0.023(2) 0.0258(18) -0.0029(15) 0.0032(15) -0.0035(15)
C7 0.032(2) 0.035(2) 0.0214(18) -0.0027(16) 0.0080(15) -0.0028(16)
C8 0.0274(18) 0.029(2) 0.0237(17) 0.0021(16) 0.0026(15) -0.0012(15)
C9 0.0232(18) 0.033(2) 0.0226(18) -0.0067(16) 0.0051(15) -0.0013(15)
C10 0.0273(19) 0.030(2) 0.0183(17) -0.0011(15) 0.0036(15) -0.0027(15)
C11 0.0265(19) 0.037(2) 0.0204(18) -0.0025(16) 0.0043(15) 0.0004(16)
C12 0.0290(19) 0.035(2) 0.0235(18) -0.0003(16) 0.0066(15) -0.0001(16)
C13 0.0282(19) 0.029(2) 0.0325(19) -0.0040(16) 0.0105(16) -0.0013(15)
C14 0.027(2) 0.038(2) 0.085(3) -0.006(2) 0.012(2) -0.0001(18)
C15 0.032(2) 0.043(2) 0.032(2) -0.0054(18) 0.0027(16) 0.0095(16)
C16 0.049(2) 0.036(2) 0.035(2) -0.0003(17) 0.0201(18) 0.0060(17)
C17 0.039(2) 0.035(2) 0.0216(18) 0.0024(16) 0.0088(16) 0.0037(16)
C18 0.046(2) 0.050(3) 0.032(2) 0.0127(18) 0.0144(18) 0.0100(19)
C19 0.051(2) 0.045(3) 0.0274(19) 0.0037(17) 0.0093(17) 0.0025(18)
C20 0.045(2) 0.051(3) 0.034(2) -0.0003(18) 0.0155(17) -0.0024(18)
C21 0.0259(19) 0.038(2) 0.0194(18) -0.0019(16) 0.0040(15) -0.0002(16)
C22 0.0225(18) 0.036(2) 0.0268(18) -0.0040(16) 0.0013(15) -0.0039(16)
C23 0.028(2) 0.036(2) 0.0253(19) 0.0002(16) 0.0030(16) -0.0042(16)
C24 0.027(2) 0.041(2) 0.0254(19) 0.0007(17) 0.0021(15) -0.0001(17)
C25 0.0213(18) 0.051(3) 0.034(2) 0.0046(18) 0.0032(16) -0.0029(17)
C26 0.029(2) 0.047(3) 0.0318(19) 0.0049(18) 0.0070(16) -0.0059(17)
C27 0.027(2) 0.053(3) 0.0277(19) 0.0006(19) 0.0083(16) -0.0044(18)
C28 0.026(2) 0.054(3) 0.030(2) 0.0075(19) 0.0024(17) -0.0052(18)
C29 0.026(2) 0.060(3) 0.038(2) 0.008(2) 0.0053(17) -0.0064(19)
C30 0.026(2) 0.064(3) 0.039(2) 0.008(2) 0.0085(17) -0.0058(19)
C31 0.029(2) 0.064(3) 0.041(2) 0.007(2) 0.0074(18) -0.0024(19)
C32 0.043(2) 0.059(3) 0.041(2) 0.006(2) 0.0075(19) 0.008(2)
C33 0.059(3) 0.070(4) 0.044(3) 0.001(2) 0.005(2) 0.021(2)
C34 0.091(4) 0.092(4) 0.057(3) 0.013(3) 0.008(3) 0.047(3)

loop_
_atom_type_symbol
_atom_type_description
_atom_type_scat_dispersion_real
_atom_type_scat_dispersion_imag
_atom_type_scat_source
C C 0.0033 0.0016 'International Tables Vol C Tables 4.2.6.8 and 6.1.1.4'
H H 0.0000 0.0000 'International Tables Vol C Tables 4.2.6.8 and 6.1.1.4'
N N 0.0061 0.0033 'International Tables Vol C Tables 4.2.6.8 and 6.1.1.4'

loop_
_geom_angle_atom_site_label_1
_geom_angle_atom_site_label_2
_geom_angle_atom_site_label_3
_geom_angle
C9 N C12 107.2(2)
C9 N C21 127.3(2)
C12 N C21 125.4(2)
C2 C1 C12 117.1(3)
C2 C1 H1 121.3
C12 C1 H1 121.6
C1 C2 C3 123.3(3)
C1 C2 H2 118.4
C3 C2 H2 118.4
C4 C3 C2 117.9(3)
C4 C3 C17 123.7(3)
C2 C3 C17 118.4(3)
C3 C4 C11 120.6(3)
C3 C4 H4 119.8
C11 C4 H4 119.6
C10 C5 C6 119.9(3)
C10 C5 H5 120.1
C6 C5 H5 119.9
C7 C6 C5 117.9(3)
C7 C6 C13 120.8(3)
C5 C6 C13 121.3(3)
C8 C7 C6 124.0(3)
C8 C7 H7 118.0
C6 C7 H7 118.0
C7 C8 C9 116.8(3)
C7 C8 H8 121.8
C9 C8 H8 121.5
N C9 C10 109.7(2)
N C9 C8 129.1(3)
C10 C9 C8 121.0(3)
C9 C10 C5 120.4(3)
C9 C10 C11 107.0(2)
C5 C10 C11 132.5(3)
C4 C11 C12 119.7(3)
C4 C11 C10 133.7(3)
C12 C11 C10 106.7(3)
C1 C12 C11 121.4(3)
C1 C12 N 129.1(3)
C11 C12 N 109.5(2)
C15 C13 C6 112.9(2)
C15 C13 C16 108.2(3)
C6 C13 C16 110.6(3)
C15 C13 C14 108.7(3)
C6 C13 C14 108.0(3)
C16 C13 C14 108.4(3)
C13 C14 H141 109.8
C13 C14 H142 109.3
H141 C14 H142 109.4
C13 C14 H143 109.3
H141 C14 H143 109.4
H142 C14 H143 109.5
C13 C15 H151 109.7
C13 C15 H152 109.3
H151 C15 H152 109.6
C13 C15 H153 109.4
H151 C15 H153 109.4
H152 C15 H153 109.5
C13 C16 H161 109.6
C13 C16 H162 109.4
H161 C16 H162 109.5
C13 C16 H163 109.4
H161 C16 H163 109.4
H162 C16 H163 109.5
C19 C17 C18 108.7(3)
C19 C17 C3 110.7(3)
C18 C17 C3 112.0(2)
C19 C17 C20 109.0(2)
C18 C17 C20 107.8(3)
C3 C17 C20 108.5(3)
C17 C18 H181 109.7
C17 C18 H182 109.6
H181 C18 H182 109.4
C17 C18 H183 109.2
H181 C18 H183 109.5
H182 C18 H183 109.4
C17 C19 H191 109.7
C17 C19 H192 109.3
H191 C19 H192 109.5
C17 C19 H193 109.4
H191 C19 H193 109.4
H192 C19 H193 109.5
C17 C20 H201 109.6
C17 C20 H202 109.4
H201 C20 H202 109.4
C17 C20 H203 109.5
H201 C20 H203 109.4
H202 C20 H203 109.5
C22 C21 C26 119.4(3)
C22 C21 N 120.7(3)
C26 C21 N 119.9(3)
C23 C22 C21 119.9(3)
C23 C22 H22 120.2
C21 C22 H22 119.9
C22 C23 C24 121.2(3)
C22 C23 H23 119.5
C24 C23 H23 119.3
C25 C24 C23 117.9(3)
C25 C24 C27 121.5(3)
C23 C24 C27 120.6(3)
C26 C25 C24 121.5(3)
C26 C25 H25 119.5
C24 C25 H25 119.0
C25 C26 C21 120.0(3)
C25 C26 H26 120.0
C21 C26 H26 120.0
C28 C27 C24 176.4(4)
C27 C28 C29 177.1(4)
C30 C29 C28 176.8(4)
C29 C30 C31 178.2(4)
C32 C31 C30 177.8(4)
C31 C32 C33 177.5(4)
C34 C33 C32 177.9(5)
C33 C34 H34 180.0

loop_
_geom_bond_atom_site_label_1
_geom_bond_atom_site_label_2
_geom_bond_distance
N C9 1.396(3)
N C12 1.407(3)
N C21 1.414(3)
C1 C2 1.381(4)
C1 C12 1.392(4)
C1 H1 0.9495
C2 C3 1.412(4)
C2 H2 0.9485
C3 C4 1.379(4)
C3 C17 1.533(4)
C4 C11 1.396(4)
C4 H4 0.9495
C5 C10 1.398(4)
C5 C6 1.399(4)
C5 H5 0.9493
C6 C7 1.393(4)
C6 C13 1.531(4)
C7 C8 1.392(4)
C7 H7 0.9482
C8 C9 1.400(4)
C8 H8 0.9491
C9 C10 1.397(4)
C10 C11 1.447(4)
C11 C12 1.399(4)
C13 C15 1.520(4)
C13 C16 1.534(4)
C13 C14 1.540(4)
C14 H141 0.9788
C14 H142 0.9792
C14 H143 0.9788
C15 H151 0.9787
C15 H152 0.9793
C15 H153 0.9793
C16 H161 0.9790
C16 H162 0.9794
C16 H163 0.9796
C17 C19 1.527(4)
C17 C18 1.532(4)
C17 C20 1.541(4)
C18 H181 0.9794
C18 H182 0.9785
C18 H183 0.9788
C19 H191 0.9794
C19 H192 0.9796
C19 H193 0.9785
C20 H201 0.9788
C20 H202 0.9783
C20 H203 0.9795
C21 C22 1.389(4)
C21 C26 1.394(4)
C22 C23 1.378(4)
C22 H22 0.9498
C23 C24 1.395(4)
C23 H23 0.9487
C24 C25 1.390(4)
C24 C27 1.430(4)
C25 C26 1.368(4)
C25 H25 0.9498
C26 H26 0.9488
C27 C28 1.200(4)
C28 C29 1.367(4)
C29 C30 1.214(4)
C30 C31 1.367(5)
C31 C32 1.195(5)
C32 C33 1.374(5)
C33 C34 1.177(5)
C34 H34 0.9500
